data_4303600
loop_
_publ_author_name
'Shigehisa Akine'
'Yoko Morita'
'Fumihiko Utsuno'
'Tatsuya Nabeshima'

_publ_contact_author_address
;
Tsukuba, Ibaraki 305-8571, Japan
;
_publ_contact_author_email akine@chem.tsukuba.ac.jp
_publ_contact_author_fax +81-29-853-4527
_publ_contact_author_name 'Shigehisa Akine'
_publ_contact_author_phone +81-29-853-4527
_publ_section_title
;
Multiple Folding Structures Mediated by Metal Coordination of Acyclic
Multidentate Ligand
;
_journal_name_full 'Inorganic Chemistry'
_journal_page_first 10670
_journal_page_last 10678
_journal_paper_doi 10.1021/ic901372k
_journal_volume 48
_journal_year 2009
_chemical_formula_moiety C42.50H46.50BaCl1.50N4O18Pd2
_chemical_formula_sum 'C42.5 H46.5 Ba Cl1.5 N4 O18 Pd2'
_chemical_formula_weight 1304.65
_chemical_name_common '[LPd2Ba(OAc)](OAc)_0.5CHCL3_H2O'
_chemical_name_systematic
; 
 ? 
;
_space_group_IT_number 14
_symmetry_cell_setting monoclinic
_symmetry_space_group_name_Hall '-P 2ybc'
_symmetry_space_group_name_H-M 'P 1 21/c 1'
_atom_sites_solution_hydrogens geom
_atom_sites_solution_primary direct
_atom_sites_solution_secondary difmap
_audit_creation_method SHELXL-97
_cell_angle_alpha 90.00
_cell_angle_beta 114.4090(10)
_cell_angle_gamma 90.00
_cell_formula_units_Z 4
_cell_length_a 16.0295(8)
_cell_length_b 16.3410(8)
_cell_length_c 21.5732(14)
_cell_measurement_reflns_used 23990
_cell_measurement_temperature 100
_cell_measurement_theta_max 25.00
_cell_measurement_theta_min 1.62
_cell_volume 5145.8(5)
_computing_cell_refinement 'APEX2 (Bruker AXS, 2006)'
_computing_data_collection 'APEX2 (Bruker AXS, 2006)'
_computing_data_reduction 'SAINT (Bruker AXS, 2004)'
_computing_molecular_graphics ORTEP-3
_computing_publication_material ORTEP-3
_computing_structure_refinement 'SHELXL-97 (Sheldrick, 1997)'
_computing_structure_solution 'DIRDIF99 (Beurskens et al., 1999)'
_diffrn_ambient_temperature 100
_diffrn_detector_area_resol_mean 8.333
_diffrn_measured_fraction_theta_full 0.996
_diffrn_measured_fraction_theta_max 0.996
_diffrn_measurement_device_type 'Bruker APEXII CCD area detector'
_diffrn_measurement_method CCD
_diffrn_radiation_monochromator 'multilayer confocal mirror'
_diffrn_radiation_source 'fine-focus rotating anode'
_diffrn_radiation_type MoK\a
_diffrn_radiation_wavelength 0.71069
_diffrn_reflns_av_R_equivalents 0.0233
_diffrn_reflns_av_sigmaI/netI 0.0298
_diffrn_reflns_limit_h_max 19
_diffrn_reflns_limit_h_min -16
_diffrn_reflns_limit_k_max 19
_diffrn_reflns_limit_k_min -18
_diffrn_reflns_limit_l_max 25
_diffrn_reflns_limit_l_min -25
_diffrn_reflns_number 23990
_diffrn_reflns_theta_full 25.00
_diffrn_reflns_theta_max 25.00
_diffrn_reflns_theta_min 1.62
_diffrn_standards_decay_% 0
_diffrn_standards_interval_count 0
_diffrn_standards_interval_time 0
_diffrn_standards_number 0
_exptl_absorpt_coefficient_mu 1.599
_exptl_absorpt_correction_T_max 0.8565
_exptl_absorpt_correction_T_min 0.8191
_exptl_absorpt_correction_type multi-scan
_exptl_absorpt_process_details 'Bruker SMART'
_exptl_crystal_colour red
_exptl_crystal_density_diffrn 1.684
_exptl_crystal_density_method 'not measured'
_exptl_crystal_description prismatic
_exptl_crystal_F_000 2588
_exptl_crystal_size_max 0.13
_exptl_crystal_size_mid 0.10
_exptl_crystal_size_min 0.10
_refine_diff_density_max 3.936
_refine_diff_density_min -2.630
_refine_diff_density_rms 0.156
_refine_ls_extinction_method none
_refine_ls_goodness_of_fit_ref 1.082
_refine_ls_hydrogen_treatment constr
_refine_ls_matrix_type full
_refine_ls_number_parameters 686
_refine_ls_number_reflns 9024
_refine_ls_number_restraints 108
_refine_ls_restrained_S_all 1.092
_refine_ls_R_factor_all 0.0877
_refine_ls_R_factor_gt 0.0702
_refine_ls_shift/su_max 0.000
_refine_ls_shift/su_mean 0.000
_refine_ls_structure_factor_coef Fsqd
_refine_ls_weighting_details 'calc w=1/[\s^2^(Fo^2^)+(0.0947P)^2^+46.8122P] where P=(Fo^2^+2Fc^2^)/3'
_refine_ls_weighting_scheme calc
_refine_ls_wR_factor_gt 0.1898
_refine_ls_wR_factor_ref 0.2074
_reflns_number_gt 7175
_reflns_number_total 9024
_reflns_threshold_expression >2sigma(I)
_cod_data_source_file ic901372k_si_002_07.cif
_cod_data_source_block LPd2Ba
_cod_original_formula_sum 'C42.50 H46.50 Ba Cl1.50 N4 O18 Pd2'
_cod_database_code 4303600

loop_
_symmetry_equiv_pos_as_xyz
'x, y, z'
'-x, y+1/2, -z+1/2'
'-x, -y, -z'
'x, -y-1/2, z-1/2'

loop_
_atom_site_label
_atom_site_type_symbol
_atom_site_fract_x
_atom_site_fract_y
_atom_site_fract_z
_atom_site_U_iso_or_equiv
_atom_site_adp_type
_atom_site_occupancy
_atom_site_symmetry_multiplicity
_atom_site_calc_flag
_atom_site_refinement_flags
_atom_site_disorder_assembly
_atom_site_disorder_group
Ba1 Ba 0.24923(4) 0.65967(4) -0.01633(3) 0.0495(2) Uani 1 1 d . . .
Pd1 Pd 0.15170(4) 0.58856(4) 0.11150(3) 0.0367(2) Uani 1 1 d . . .
Pd2 Pd 0.37353(6) 0.46382(6) 0.06015(6) 0.0783(4) Uani 1 1 d . . .
C1 C 0.0800(6) 0.4138(5) 0.0242(4) 0.0415(19) Uani 1 1 d . . .
C2 C 0.1174(6) 0.4735(5) -0.0035(4) 0.0372(18) Uani 1 1 d . . .
C3 C 0.1253(6) 0.4533(5) -0.0658(4) 0.0398(19) Uani 1 1 d . . .
C4 C 0.0983(7) 0.3778(7) -0.0958(5) 0.054(3) Uani 1 1 d . . .
H1 H 0.1058 0.3653 -0.1363 0.065 Uiso 1 1 calc R . .
C5 C 0.0606(7) 0.3196(6) -0.0682(6) 0.059(3) Uani 1 1 d . . .
H2 H 0.0416 0.2681 -0.0898 0.071 Uiso 1 1 calc R . .
C6 C 0.0511(7) 0.3375(6) -0.0093(5) 0.053(2) Uani 1 1 d . . .
H3 H 0.0246 0.2979 0.0094 0.064 Uiso 1 1 calc R . .
O1 O 0.1428(4) 0.5478(3) 0.0210(3) 0.0379(13) Uani 1 1 d . . .
O2 O 0.1609(4) 0.5148(4) -0.0922(3) 0.0474(15) Uani 1 1 d . . .
C7 C 0.1555(8) 0.5008(8) -0.1598(5) 0.062(3) Uani 1 1 d . . .
H4 H 0.1823 0.5474 -0.1737 0.093 Uiso 1 1 calc R . .
H5 H 0.0912 0.4945 -0.1918 0.093 Uiso 1 1 calc R . .
H6 H 0.1893 0.4509 -0.1600 0.093 Uiso 1 1 calc R . .
C8 C 0.0675(6) 0.4256(6) 0.0850(5) 0.045(2) Uani 1 1 d . . .
H7 H 0.0344 0.3846 0.0965 0.054 Uiso 1 1 calc R . .
N1 N 0.0971(5) 0.4867(5) 0.1259(4) 0.0425(17) Uani 1 1 d . . .
O3 O 0.0660(4) 0.4832(4) 0.1790(3) 0.0510(16) Uani 1 1 d . . .
C9 C 0.1399(7) 0.4571(7) 0.2417(5) 0.059(3) Uani 1 1 d . . .
H8 H 0.1612 0.4023 0.2352 0.071 Uiso 1 1 calc R . .
H9 H 0.1172 0.4530 0.2779 0.071 Uiso 1 1 calc R . .
C10 C 0.2172(7) 0.5152(7) 0.2631(4) 0.056(3) Uani 1 1 d . . .
H10 H 0.2621 0.5012 0.3095 0.067 Uiso 1 1 calc R . .
H11 H 0.2482 0.5107 0.2319 0.067 Uiso 1 1 calc R . .
O4 O 0.1866(6) 0.5963(5) 0.2624(3) 0.0620(19) Uani 1 1 d . . .
N2 N 0.1745(6) 0.6395(5) 0.2018(4) 0.0483(19) Uani 1 1 d . . .
C11 C 0.1771(7) 0.7170(6) 0.2136(5) 0.053(2) Uani 1 1 d . . .
H12 H 0.1817 0.7336 0.2571 0.064 Uiso 1 1 calc R . .
C12 C 0.1738(8) 0.7794(6) 0.1671(5) 0.054(2) Uani 1 1 d . . .
C13 C 0.1840(6) 0.7664(5) 0.1067(5) 0.046(2) Uani 1 1 d . . .
C14 C 0.1916(8) 0.8363(6) 0.0714(5) 0.057(3) Uani 1 1 d . . .
C15 C 0.1869(11) 0.9141(7) 0.0929(7) 0.084(4) Uani 1 1 d . . .
H13 H 0.1909 0.9597 0.0670 0.101 Uiso 1 1 calc R . .
C16 C 0.1760(13) 0.9259(9) 0.1535(8) 0.107(6) Uani 1 1 d . . .
H14 H 0.1740 0.9797 0.1695 0.129 Uiso 1 1 calc R . .
C17 C 0.1684(12) 0.8604(7) 0.1889(7) 0.089(5) Uani 1 1 d . . .
H15 H 0.1594 0.8686 0.2293 0.107 Uiso 1 1 calc R . .
O5 O 0.1905(4) 0.6936(4) 0.0826(3) 0.0454(14) Uani 1 1 d . . .
O6 O 0.2068(6) 0.8202(4) 0.0133(4) 0.067(2) Uani 1 1 d . . .
C18 C 0.2283(13) 0.8894(9) -0.0190(9) 0.104(5) Uani 1 1 d . . .
H16 H 0.1719 0.9215 -0.0440 0.124 Uiso 1 1 calc R . .
H17 H 0.2725 0.9253 0.0163 0.124 Uiso 1 1 calc R . .
C19 C 0.2656(10) 0.8648(9) -0.0642(7) 0.087(4) Uani 1 1 d . . .
H18 H 0.2890 0.9134 -0.0793 0.105 Uiso 1 1 calc R . .
H19 H 0.2168 0.8399 -0.1049 0.105 Uiso 1 1 calc R . .
O7 O 0.3377(8) 0.8077(7) -0.0348(6) 0.100(3) Uani 1 1 d . . .
C20 C 0.4010(14) 0.8088(15) -0.0643(11) 0.136(8) Uani 1 1 d . . .
H20 H 0.4638 0.8002 -0.0289 0.164 Uiso 1 1 calc R . .
H21 H 0.3992 0.8625 -0.0861 0.164 Uiso 1 1 calc R . .
C21 C 0.3749(12) 0.7362(17) -0.1210(10) 0.153(11) Uani 1 1 d . . .
H22 H 0.3142 0.7462 -0.1587 0.183 Uiso 1 1 calc R . .
H23 H 0.4214 0.7320 -0.1400 0.183 Uiso 1 1 calc R . .
O8 O 0.3736(7) 0.6639(10) -0.0845(5) 0.119(5) Uani 1 1 d . . .
C22 C 0.3759(10) 0.5925(9) -0.1107(6) 0.087(4) Uani 1 1 d DU . .
C23 C 0.3839(8) 0.5225(9) -0.0712(7) 0.112(6) Uani 1 1 d DU . .
C24 C 0.3974(11) 0.4463(10) -0.0911(8) 0.117(6) Uani 1 1 d DU . .
C25 C 0.3988(10) 0.4349(11) -0.1557(8) 0.123(6) Uani 1 1 d DU . .
H24 H 0.4035 0.3818 -0.1721 0.148 Uiso 1 1 calc R . .
C26 C 0.3932(13) 0.5043(12) -0.1941(7) 0.128(7) Uani 1 1 d DU . .
H25 H 0.3948 0.4979 -0.2373 0.154 Uiso 1 1 calc R . .
C27 C 0.3853(12) 0.5826(11) -0.1724(7) 0.127(6) Uani 1 1 d DU . .
H26 H 0.3863 0.6289 -0.1987 0.152 Uiso 1 1 calc R . .
O9 O 0.3744(6) 0.5362(6) -0.0108(4) 0.087(3) Uani 1 1 d . . .
C28 C 0.4022(12) 0.3797(13) -0.0529(10) 0.115(6) Uani 1 1 d U . .
H27 H 0.4127 0.3307 -0.0723 0.138 Uiso 1 1 calc R . .
N3 N 0.3952(9) 0.3661(9) 0.0102(9) 0.126(6) Uani 1 1 d U . .
O10 O 0.4214(10) 0.2967(10) 0.0388(10) 0.195(10) Uani 1 1 d . . .
C29 C 0.3491(19) 0.2540(12) 0.0322(17) 0.202(15) Uani 1 1 d . . .
H28 H 0.3694 0.1994 0.0527 0.243 Uiso 1 1 calc R . .
H29 H 0.3107 0.2459 -0.0170 0.243 Uiso 1 1 calc R . .
C30 C 0.2892(15) 0.2933(11) 0.0652(10) 0.140(9) Uani 1 1 d . . .
H30 H 0.2574 0.3418 0.0383 0.168 Uiso 1 1 calc R . .
H31 H 0.2419 0.2536 0.0640 0.168 Uiso 1 1 calc R . .
O11 O 0.3411(12) 0.3174(7) 0.1331(7) 0.170(7) Uani 1 1 d . . .
N4 N 0.3704(8) 0.4037(8) 0.1339(7) 0.101(4) Uani 1 1 d . . .
C31 C 0.3874(8) 0.4360(9) 0.1903(7) 0.079(4) Uani 1 1 d . . .
H32 H 0.3838 0.3994 0.2233 0.094 Uiso 1 1 calc R . .
C32 C 0.4108(8) 0.5165(10) 0.2138(6) 0.077(4) Uani 1 1 d . . .
C33 C 0.3931(7) 0.5824(8) 0.1614(6) 0.066(3) Uani 1 1 d . . .
C34 C 0.4154(8) 0.6597(9) 0.1827(7) 0.074(3) Uani 1 1 d . . .
C35 C 0.4610(11) 0.6814(12) 0.2536(7) 0.094(5) Uani 1 1 d . . .
H33 H 0.4804 0.7357 0.2679 0.112 Uiso 1 1 calc R . .
C36 C 0.4744(11) 0.6212(11) 0.2974(9) 0.095(5) Uani 1 1 d . . .
H34 H 0.5026 0.6347 0.3444 0.114 Uiso 1 1 calc R . .
C37 C 0.4504(11) 0.5389(13) 0.2806(8) 0.101(5) Uani 1 1 d . . .
H35 H 0.4617 0.4992 0.3153 0.122 Uiso 1 1 calc R . .
O12 O 0.3546(5) 0.5692(4) 0.0968(3) 0.0580(18) Uani 1 1 d . . .
O13 O 0.3980(6) 0.7164(5) 0.1299(5) 0.081(3) Uani 1 1 d . . .
C38 C 0.4241(12) 0.8000(11) 0.1460(11) 0.129(7) Uani 1 1 d . . .
H36 H 0.4072 0.8313 0.1038 0.194 Uiso 1 1 calc R . .
H37 H 0.4905 0.8033 0.1727 0.194 Uiso 1 1 calc R . .
H38 H 0.3925 0.8227 0.1725 0.194 Uiso 1 1 calc R . .
O14 O 0.1643(6) 0.6951(5) -0.1555(4) 0.069(2) Uani 1 1 d . . .
O15 O 0.0670(5) 0.7080(5) -0.1077(4) 0.065(2) Uani 1 1 d . . .
C39 C 0.0873(9) 0.7069(8) -0.1587(6) 0.069(3) Uani 1 1 d . . .
C40 C 0.0107(10) 0.7227(14) -0.2286(8) 0.126(7) Uani 1 1 d . . .
H39 H -0.0471 0.7309 -0.2240 0.188 Uiso 1 1 calc R . .
H40 H 0.0049 0.6757 -0.2582 0.188 Uiso 1 1 calc R . .
H41 H 0.0250 0.7718 -0.2484 0.188 Uiso 1 1 calc R . .
O16 O 0.137(2) 0.1161(16) -0.1044(10) 0.171(17) Uani 0.50 1 d PD A 1
O17 O 0.2143(16) 0.0976(15) 0.0033(14) 0.173(15) Uani 0.50 1 d PD A 1
C41 C 0.1390(17) 0.1066(11) -0.0479(13) 0.123(17) Uani 0.50 1 d PD A 1
C42 C 0.0531(19) 0.1054(17) -0.0371(17) 0.15(2) Uani 0.50 1 d PD A 1
H42 H 0.0681 0.0975 0.0114 0.224 Uiso 0.50 1 calc PR A 1
H43 H 0.0139 0.0605 -0.0633 0.224 Uiso 0.50 1 calc PR A 1
H44 H 0.0207 0.1575 -0.0523 0.224 Uiso 0.50 1 calc PR A 1
O18 O 0.285(3) 0.104(2) -0.0975(16) 0.195(15) Uani 0.50 1 d PDU B 2
O19 O 0.239(3) 0.224(2) -0.1502(19) 0.230(19) Uani 0.50 1 d PDU B 2
C43 C 0.290(2) 0.160(2) -0.1361(15) 0.23(3) Uani 0.50 1 d PDU B 2
C44 C 0.347(2) 0.165(2) -0.176(2) 0.132(16) Uani 0.50 1 d PD B 2
H45 H 0.3352 0.2175 -0.2009 0.198 Uiso 0.50 1 calc PR B 2
H46 H 0.3313 0.1200 -0.2087 0.198 Uiso 0.50 1 calc PR B 2
H47 H 0.4121 0.1621 -0.1451 0.198 Uiso 0.50 1 calc PR B 2
Cl1 Cl 0.0021(7) 0.0787(7) 0.1618(5) 0.130(4) Uani 0.50 1 d P C 2
Cl2 Cl 0.0593(10) 0.1152(5) 0.0547(5) 0.146(5) Uani 0.50 1 d P C 2
Cl3 Cl 0.1657(7) 0.1661(7) 0.1883(8) 0.151(5) Uani 0.50 1 d P C 2
C45 C 0.058(2) 0.158(2) 0.1253(15) 0.108(12) Uani 0.50 1 d P C 2
H48 H 0.0247 0.2114 0.1155 0.130 Uiso 0.50 1 calc PR C 2
O20 O 0.403(2) 0.0481(14) 0.0325(13) 0.131(9) Uani 0.50 1 d P . .
O21 O 0.443(5) 0.036(2) -0.0687(19) 0.29(3) Uani 0.50 1 d P . .

loop_
_atom_site_aniso_label
_atom_site_aniso_U_11
_atom_site_aniso_U_22
_atom_site_aniso_U_33
_atom_site_aniso_U_23
_atom_site_aniso_U_13
_atom_site_aniso_U_12
Ba1 0.0525(4) 0.0552(4) 0.0477(3) 0.0064(3) 0.0277(3) -0.0028(3)
Pd1 0.0425(4) 0.0395(4) 0.0294(3) 0.0003(3) 0.0161(3) 0.0016(3)
Pd2 0.0442(5) 0.0589(5) 0.1022(8) -0.0189(5) 0.0007(5) 0.0065(4)
C1 0.040(5) 0.036(5) 0.043(5) 0.002(4) 0.011(4) 0.001(4)
C2 0.040(4) 0.039(5) 0.029(4) 0.001(3) 0.012(4) 0.009(4)
C3 0.038(4) 0.040(5) 0.030(4) -0.004(3) 0.003(4) 0.008(4)
C4 0.046(5) 0.061(6) 0.040(5) -0.012(5) 0.002(4) 0.008(5)
C5 0.056(6) 0.045(6) 0.062(7) -0.016(5) 0.010(5) -0.003(5)
C6 0.053(6) 0.040(5) 0.052(6) 0.004(4) 0.006(5) -0.006(4)
O1 0.045(3) 0.036(3) 0.034(3) -0.003(2) 0.018(3) -0.004(3)
O2 0.051(4) 0.060(4) 0.033(3) -0.004(3) 0.020(3) 0.001(3)
C7 0.072(7) 0.084(8) 0.045(5) -0.001(5) 0.039(5) 0.012(6)
C8 0.043(5) 0.042(5) 0.044(5) 0.011(4) 0.012(4) 0.001(4)
N1 0.039(4) 0.054(5) 0.035(4) 0.009(3) 0.016(3) 0.003(3)
O3 0.048(4) 0.072(4) 0.038(3) 0.017(3) 0.024(3) 0.006(3)
C9 0.066(7) 0.076(7) 0.041(5) 0.021(5) 0.028(5) 0.010(6)
C10 0.064(6) 0.075(7) 0.026(4) 0.009(4) 0.016(4) 0.013(6)
O4 0.089(5) 0.071(5) 0.029(3) 0.004(3) 0.029(3) 0.010(4)
N2 0.054(5) 0.057(5) 0.037(4) 0.001(3) 0.022(4) 0.005(4)
C11 0.058(6) 0.061(6) 0.041(5) -0.012(4) 0.020(4) 0.005(5)
C12 0.069(7) 0.044(5) 0.047(5) -0.010(4) 0.022(5) 0.007(5)
C13 0.044(5) 0.037(5) 0.049(5) -0.006(4) 0.009(4) -0.002(4)
C14 0.066(7) 0.047(6) 0.057(6) -0.002(5) 0.026(5) 0.003(5)
C15 0.125(12) 0.037(6) 0.080(9) -0.005(6) 0.032(8) -0.001(6)
C16 0.165(17) 0.057(8) 0.099(11) -0.032(8) 0.054(11) 0.000(9)
C17 0.147(14) 0.047(7) 0.068(8) -0.015(6) 0.038(9) 0.010(7)
O5 0.057(4) 0.035(3) 0.046(3) 0.000(3) 0.024(3) -0.001(3)
O6 0.088(6) 0.043(4) 0.077(5) 0.010(4) 0.042(5) -0.002(4)
C18 0.149(15) 0.063(8) 0.130(13) 0.041(9) 0.088(12) 0.012(9)
C19 0.081(9) 0.097(10) 0.079(9) 0.042(8) 0.027(7) -0.017(8)
O7 0.112(8) 0.103(7) 0.114(8) 0.035(6) 0.075(7) -0.001(6)
C20 0.115(14) 0.20(2) 0.128(16) 0.057(16) 0.080(13) -0.004(15)
C21 0.082(11) 0.28(3) 0.097(12) 0.103(17) 0.042(10) -0.009(15)
O8 0.079(7) 0.220(15) 0.070(6) 0.007(8) 0.044(5) -0.008(8)
C22 0.078(8) 0.128(12) 0.050(7) -0.021(7) 0.022(6) -0.014(8)
C23 0.035(6) 0.176(14) 0.113(11) -0.055(11) 0.018(7) 0.024(8)
C24 0.068(8) 0.172(15) 0.108(11) -0.053(11) 0.033(8) 0.010(10)
C25 0.060(8) 0.205(16) 0.105(11) -0.058(11) 0.035(8) 0.005(10)
C26 0.084(10) 0.190(16) 0.112(12) -0.057(12) 0.040(9) -0.007(11)
C27 0.095(10) 0.209(17) 0.094(10) -0.010(11) 0.056(9) -0.015(11)
O9 0.073(5) 0.136(8) 0.045(4) -0.023(5) 0.015(4) 0.038(5)
C28 0.088(10) 0.139(13) 0.105(11) -0.072(10) 0.027(9) 0.017(9)
N3 0.070(7) 0.106(9) 0.146(12) -0.035(9) -0.012(7) 0.044(7)
O10 0.097(10) 0.109(11) 0.26(2) -0.081(12) -0.043(11) 0.034(9)
C29 0.15(2) 0.069(12) 0.28(3) -0.017(17) -0.02(2) 0.049(14)
C30 0.146(17) 0.079(11) 0.126(16) -0.022(11) -0.012(13) 0.008(12)
O11 0.226(16) 0.074(7) 0.115(10) 0.024(7) -0.025(10) -0.003(9)
N4 0.077(8) 0.078(8) 0.112(11) 0.023(7) 0.003(7) 0.019(6)
C31 0.057(7) 0.090(10) 0.065(8) 0.002(7) 0.001(6) 0.005(7)
C32 0.048(6) 0.119(11) 0.057(7) -0.011(7) 0.016(5) 0.005(7)
C33 0.049(6) 0.092(9) 0.049(6) -0.024(6) 0.012(5) 0.006(6)
C34 0.055(7) 0.095(10) 0.079(8) 0.005(7) 0.036(6) 0.003(7)
C35 0.099(11) 0.117(13) 0.067(9) -0.029(9) 0.037(8) -0.008(9)
C36 0.090(10) 0.105(12) 0.085(10) -0.033(10) 0.031(8) -0.001(9)
C37 0.086(10) 0.152(16) 0.077(9) 0.012(10) 0.046(8) 0.010(10)
O12 0.061(4) 0.062(4) 0.043(4) -0.015(3) 0.013(3) 0.007(3)
O13 0.073(5) 0.055(5) 0.120(7) -0.043(5) 0.044(5) -0.025(4)
C38 0.094(12) 0.099(12) 0.19(2) -0.051(13) 0.049(12) -0.045(10)
O14 0.077(6) 0.083(6) 0.053(4) 0.018(4) 0.033(4) -0.002(4)
O15 0.073(5) 0.070(5) 0.059(4) -0.001(4) 0.033(4) -0.021(4)
C39 0.066(7) 0.080(8) 0.049(6) 0.013(6) 0.012(6) -0.024(6)
C40 0.062(8) 0.23(2) 0.075(10) 0.019(12) 0.017(7) -0.023(12)
O16 0.29(5) 0.11(2) 0.065(14) -0.037(14) 0.028(19) 0.05(2)
O17 0.107(19) 0.090(17) 0.25(4) 0.06(2) 0.00(2) -0.037(15)
C41 0.070(19) 0.027(12) 0.24(5) 0.00(2) 0.04(3) -0.008(12)
C42 0.13(3) 0.048(16) 0.17(4) 0.031(19) -0.03(3) -0.022(18)
O18 0.26(3) 0.15(2) 0.13(2) -0.05(2) 0.04(2) -0.01(2)
O19 0.18(3) 0.23(3) 0.23(3) -0.11(3) 0.04(2) 0.04(2)
C43 0.25(5) 0.19(4) 0.22(4) -0.10(3) 0.05(3) 0.05(3)
C44 0.08(2) 0.13(3) 0.21(4) -0.07(3) 0.08(3) -0.07(2)
Cl1 0.123(7) 0.134(8) 0.112(7) 0.051(6) 0.028(6) -0.010(6)
Cl2 0.270(15) 0.074(5) 0.115(7) 0.027(5) 0.102(9) 0.059(7)
Cl3 0.104(7) 0.134(9) 0.214(13) -0.056(8) 0.064(8) 0.001(6)
C45 0.14(3) 0.12(2) 0.074(18) 0.001(16) 0.049(19) 0.08(2)
O20 0.18(3) 0.079(14) 0.120(19) -0.023(13) 0.042(18) -0.055(16)
O21 0.52(10) 0.17(4) 0.14(3) -0.05(3) 0.10(4) -0.16(5)

loop_
_atom_type_symbol
_atom_type_description
_atom_type_scat_dispersion_real
_atom_type_scat_dispersion_imag
_atom_type_scat_source
C C 0.0033 0.0016 'International Tables Vol C Tables 4.2.6.8 and 6.1.1.4'
H H 0.0000 0.0000 'International Tables Vol C Tables 4.2.6.8 and 6.1.1.4'
N N 0.0061 0.0033 'International Tables Vol C Tables 4.2.6.8 and 6.1.1.4'
O O 0.0106 0.0060 'International Tables Vol C Tables 4.2.6.8 and 6.1.1.4'
Pd Pd -0.9988 1.0072 'International Tables Vol C Tables 4.2.6.8 and 6.1.1.4'
Ba Ba -0.3244 2.2819 'International Tables Vol C Tables 4.2.6.8 and 6.1.1.4'
Cl Cl 0.1484 0.1585 'International Tables Vol C Tables 4.2.6.8 and 6.1.1.4'

loop_
_geom_angle_atom_site_label_1
_geom_angle_atom_site_label_2
_geom_angle_atom_site_label_3
_geom_angle
_geom_angle_site_symmetry_1
_geom_angle_site_symmetry_3
_geom_angle_publ_flag
O5 Ba1 O12 72.47(19) . . ?
O5 Ba1 O14 128.8(2) . . ?
O12 Ba1 O14 155.5(2) . . ?
O5 Ba1 O9 125.8(2) . . ?
O12 Ba1 O9 54.0(2) . . ?
O14 Ba1 O9 102.5(2) . . ?
O5 Ba1 O1 57.66(17) . . ?
O12 Ba1 O1 67.8(2) . . ?
O14 Ba1 O1 110.8(2) . . ?
O9 Ba1 O1 91.6(3) . . ?
O5 Ba1 O6 56.2(2) . . ?
O12 Ba1 O6 114.3(2) . . ?
O14 Ba1 O6 89.7(2) . . ?
O9 Ba1 O6 152.1(3) . . ?
O1 Ba1 O6 107.63(19) . . ?
O5 Ba1 O15 84.2(2) . . ?
O12 Ba1 O15 146.2(2) . . ?
O14 Ba1 O15 45.8(2) . . ?
O9 Ba1 O15 136.9(2) . . ?
O1 Ba1 O15 79.16(18) . . ?
O6 Ba1 O15 68.4(2) . . ?
O5 Ba1 O2 111.29(18) . . ?
O12 Ba1 O2 92.27(19) . . ?
O14 Ba1 O2 69.8(2) . . ?
O9 Ba1 O2 67.1(2) . . ?
O1 Ba1 O2 54.67(16) . . ?
O6 Ba1 O2 140.7(2) . . ?
O15 Ba1 O2 73.5(2) . . ?
O5 Ba1 O7 106.5(3) . . ?
O12 Ba1 O7 114.3(3) . . ?
O14 Ba1 O7 74.3(3) . . ?
O9 Ba1 O7 102.8(3) . . ?
O1 Ba1 O7 163.4(2) . . ?
O6 Ba1 O7 56.0(3) . . ?
O15 Ba1 O7 95.3(3) . . ?
O2 Ba1 O7 138.9(3) . . ?
O5 Ba1 O8 156.5(3) . . ?
O12 Ba1 O8 99.4(3) . . ?
O14 Ba1 O8 65.5(3) . . ?
O9 Ba1 O8 54.3(4) . . ?
O1 Ba1 O8 140.6(3) . . ?
O6 Ba1 O8 111.5(4) . . ?
O15 Ba1 O8 111.0(3) . . ?
O2 Ba1 O8 90.6(3) . . ?
O7 Ba1 O8 56.0(4) . . ?
O5 Ba1 C39 107.4(3) . . ?
O12 Ba1 C39 160.0(3) . . ?
O14 Ba1 C39 22.3(3) . . ?
O9 Ba1 C39 119.8(3) . . ?
O1 Ba1 C39 94.8(2) . . ?
O6 Ba1 C39 79.5(3) . . ?
O15 Ba1 C39 23.5(3) . . ?
O2 Ba1 C39 68.9(3) . . ?
O7 Ba1 C39 85.2(3) . . ?
O8 Ba1 C39 87.8(3) . . ?
O5 Ba1 O13 61.8(2) . . ?
O12 Ba1 O13 49.4(2) . . ?
O14 Ba1 O13 146.2(2) . . ?
O9 Ba1 O13 86.5(2) . . ?
O1 Ba1 O13 101.4(2) . . ?
O6 Ba1 O13 70.3(2) . . ?
O15 Ba1 O13 136.6(2) . . ?
O2 Ba1 O13 141.6(2) . . ?
O7 Ba1 O13 71.9(3) . . ?
O8 Ba1 O13 96.0(3) . . ?
C39 Ba1 O13 148.9(3) . . ?
N1 Pd1 N2 96.5(3) . . ?
N1 Pd1 O5 171.0(3) . . ?
N2 Pd1 O5 89.5(3) . . ?
N1 Pd1 O1 90.9(3) . . ?
N2 Pd1 O1 172.0(3) . . ?
O5 Pd1 O1 83.6(2) . . ?
N1 Pd1 Ba1 134.8(2) . . ?
N2 Pd1 Ba1 127.0(2) . . ?
O5 Pd1 Ba1 41.81(17) . . ?
O1 Pd1 Ba1 45.16(16) . . ?
N4 Pd2 O9 173.7(5) . . ?
N4 Pd2 O12 93.1(5) . . ?
O9 Pd2 O12 80.6(3) . . ?
N4 Pd2 N3 96.2(7) . . ?
O9 Pd2 N3 90.2(6) . . ?
O12 Pd2 N3 170.7(6) . . ?
N4 Pd2 Ba1 128.1(4) . . ?
O9 Pd2 Ba1 46.5(2) . . ?
O12 Pd2 Ba1 45.0(2) . . ?
N3 Pd2 Ba1 127.6(5) . . ?
C2 C1 C8 123.2(8) . . ?
C2 C1 C6 120.1(9) . . ?
C8 C1 C6 116.7(9) . . ?
O1 C2 C1 125.8(7) . . ?
O1 C2 C3 116.9(7) . . ?
C1 C2 C3 117.2(8) . . ?
C4 C3 O2 123.8(8) . . ?
C4 C3 C2 120.8(9) . . ?
O2 C3 C2 115.3(7) . . ?
C3 C4 C5 121.3(10) . . ?
C3 C4 H1 119.4 . . ?
C5 C4 H1 119.3 . . ?
C6 C5 C4 119.2(9) . . ?
C6 C5 H2 120.4 . . ?
C4 C5 H2 120.4 . . ?
C5 C6 C1 121.3(10) . . ?
C5 C6 H3 119.3 . . ?
C1 C6 H3 119.3 . . ?
C2 O1 Pd1 125.4(5) . . ?
C2 O1 Ba1 127.0(5) . . ?
Pd1 O1 Ba1 104.6(2) . . ?
C3 O2 C7 115.9(7) . . ?
C3 O2 Ba1 123.2(5) . . ?
C7 O2 Ba1 120.8(6) . . ?
O2 C7 H4 109.5 . . ?
O2 C7 H5 109.5 . . ?
H4 C7 H5 109.5 . . ?
O2 C7 H6 109.5 . . ?
H4 C7 H6 109.5 . . ?
H5 C7 H6 109.5 . . ?
N1 C8 C1 125.9(9) . . ?
N1 C8 H7 117.0 . . ?
C1 C8 H7 117.0 . . ?
C8 N1 O3 111.6(7) . . ?
C8 N1 Pd1 127.7(6) . . ?
O3 N1 Pd1 119.1(6) . . ?
N1 O3 C9 109.9(6) . . ?
O3 C9 C10 111.1(8) . . ?
O3 C9 H8 109.4 . . ?
C10 C9 H8 109.4 . . ?
O3 C9 H9 109.4 . . ?
C10 C9 H9 109.4 . . ?
H8 C9 H9 108.0 . . ?
O4 C10 C9 110.9(9) . . ?
O4 C10 H10 109.4 . . ?
C9 C10 H10 109.4 . . ?
O4 C10 H11 109.4 . . ?
C9 C10 H11 109.4 . . ?
H10 C10 H11 108.0 . . ?
C10 O4 N2 112.9(7) . . ?
C11 N2 O4 108.9(7) . . ?
C11 N2 Pd1 125.3(7) . . ?
O4 N2 Pd1 125.8(6) . . ?
N2 C11 C12 125.3(9) . . ?
N2 C11 H12 117.4 . . ?
C12 C11 H12 117.4 . . ?
C13 C12 C11 124.6(9) . . ?
C13 C12 C17 119.9(10) . . ?
C11 C12 C17 115.2(10) . . ?
O5 C13 C12 124.3(9) . . ?
O5 C13 C14 118.7(9) . . ?
C12 C13 C14 116.9(9) . . ?
C15 C14 O6 122.3(10) . . ?
C15 C14 C13 122.9(11) . . ?
O6 C14 C13 114.8(8) . . ?
C14 C15 C16 119.4(12) . . ?
C14 C15 H13 120.3 . . ?
C16 C15 H13 120.3 . . ?
C17 C16 C15 119.5(12) . . ?
C17 C16 H14 120.2 . . ?
C15 C16 H14 120.2 . . ?
C16 C17 C12 121.3(13) . . ?
C16 C17 H15 119.3 . . ?
C12 C17 H15 119.3 . . ?
C13 O5 Pd1 124.3(6) . . ?
C13 O5 Ba1 127.0(6) . . ?
Pd1 O5 Ba1 108.7(2) . . ?
C14 O6 C18 116.8(10) . . ?
C14 O6 Ba1 121.4(6) . . ?
C18 O6 Ba1 119.1(8) . . ?
C19 C18 O6 111.6(12) . . ?
C19 C18 H16 109.3 . . ?
O6 C18 H16 109.3 . . ?
C19 C18 H17 109.3 . . ?
O6 C18 H17 109.3 . . ?
H16 C18 H17 108.0 . . ?
C18 C19 O7 112.6(12) . . ?
C18 C19 H18 109.1 . . ?
O7 C19 H18 109.1 . . ?
C18 C19 H19 109.1 . . ?
O7 C19 H19 109.1 . . ?
H18 C19 H19 107.8 . . ?
C20 O7 C19 113.5(12) . . ?
C20 O7 Ba1 123.9(12) . . ?
C19 O7 Ba1 104.8(7) . . ?
O7 C20 C21 108.7(16) . . ?
O7 C20 H20 109.9 . . ?
C21 C20 H20 109.9 . . ?
O7 C20 H21 109.9 . . ?
C21 C20 H21 109.9 . . ?
H20 C20 H21 108.3 . . ?
O8 C21 C20 104.3(14) . . ?
O8 C21 H22 110.9 . . ?
C20 C21 H22 110.9 . . ?
O8 C21 H23 110.9 . . ?
C20 C21 H23 110.9 . . ?
H22 C21 H23 108.9 . . ?
C22 O8 C21 119.6(15) . . ?
C22 O8 Ba1 110.1(9) . . ?
C21 O8 Ba1 117.8(12) . . ?
O8 C22 C23 118.7(11) . . ?
O8 C22 C27 123.0(12) . . ?
C23 C22 C27 117.6(9) . . ?
C24 C23 O9 122.4(12) . . ?
C24 C23 C22 122.7(9) . . ?
O9 C23 C22 114.9(10) . . ?
C28 C24 C23 121.3(13) . . ?
C28 C24 C25 118.5(13) . . ?
C23 C24 C25 120.0(10) . . ?
C26 C25 C24 117.2(9) . . ?
C26 C25 H24 121.4 . . ?
C24 C25 H24 121.4 . . ?
C25 C26 C27 123.2(9) . . ?
C25 C26 H25 118.4 . . ?
C27 C26 H25 118.4 . . ?
C26 C27 C22 118.9(9) . . ?
C26 C27 H26 120.5 . . ?
C22 C27 H26 120.5 . . ?
C23 O9 Pd2 132.9(9) . . ?
C23 O9 Ba1 115.3(7) . . ?
Pd2 O9 Ba1 103.5(3) . . ?
C24 C28 N3 134.6(15) . . ?
C24 C28 H27 112.7 . . ?
N3 C28 H27 112.7 . . ?
O10 N3 C28 117.4(17) . . ?
O10 N3 Pd2 122.4(16) . . ?
C28 N3 Pd2 118.6(13) . . ?
N3 O10 C29 108.7(15) . . ?
O10 C29 C30 115(2) . . ?
O10 C29 H28 108.6 . . ?
C30 C29 H28 108.6 . . ?
O10 C29 H29 108.6 . . ?
C30 C29 H29 108.6 . . ?
H28 C29 H29 107.6 . . ?
O11 C30 C29 112(2) . . ?
O11 C30 H30 109.1 . . ?
C29 C30 H30 109.1 . . ?
O11 C30 H31 109.1 . . ?
C29 C30 H31 109.1 . . ?
H30 C30 H31 107.9 . . ?
C30 O11 N4 109.0(13) . . ?
C31 N4 O11 110.7(14) . . ?
C31 N4 Pd2 122.1(11) . . ?
O11 N4 Pd2 127.1(12) . . ?
N4 C31 C32 131.7(15) . . ?
N4 C31 H32 114.1 . . ?
C32 C31 H32 114.1 . . ?
C37 C32 C31 124.8(15) . . ?
C37 C32 C33 117.7(14) . . ?
C31 C32 C33 117.5(11) . . ?
O12 C33 C34 118.0(13) . . ?
O12 C33 C32 123.5(11) . . ?
C34 C33 C32 118.5(11) . . ?
C33 C34 O13 114.1(12) . . ?
C33 C34 C35 122.8(14) . . ?
O13 C34 C35 122.9(14) . . ?
C36 C35 C34 116.0(16) . . ?
C36 C35 H33 122.0 . . ?
C34 C35 H33 122.0 . . ?
C35 C36 C37 125.6(16) . . ?
C35 C36 H34 117.2 . . ?
C37 C36 H34 117.2 . . ?
C32 C37 C36 119.2(16) . . ?
C32 C37 H35 120.4 . . ?
C36 C37 H35 120.4 . . ?
C33 O12 Pd2 119.7(7) . . ?
C33 O12 Ba1 135.5(7) . . ?
Pd2 O12 Ba1 104.7(3) . . ?
C34 O13 C38 119.6(13) . . ?
C34 O13 Ba1 115.2(7) . . ?
C38 O13 Ba1 122.6(11) . . ?
O13 C38 H36 109.5 . . ?
O13 C38 H37 109.5 . . ?
H36 C38 H37 109.5 . . ?
O13 C38 H38 109.5 . . ?
H36 C38 H38 109.5 . . ?
H37 C38 H38 109.5 . . ?
C39 O14 Ba1 97.2(6) . . ?
C39 O15 Ba1 92.2(7) . . ?
O14 C39 O15 124.6(10) . . ?
O14 C39 C40 117.7(12) . . ?
O15 C39 C40 117.7(13) . . ?
O14 C39 Ba1 60.5(6) . . ?
O15 C39 Ba1 64.3(6) . . ?
C40 C39 Ba1 175.5(12) . . ?
C39 C40 H39 109.5 . . ?
C39 C40 H40 109.5 . . ?
H39 C40 H40 109.5 . . ?
C39 C40 H41 109.5 . . ?
H39 C40 H41 109.5 . . ?
H40 C40 H41 109.5 . . ?
O16 C41 O17 121(2) . . ?
O16 C41 C42 120.8(18) . . ?
O17 C41 C42 118.2(18) . . ?
C41 C42 H42 109.5 . . ?
C41 C42 H43 109.5 . . ?
H42 C42 H43 109.5 . . ?
C41 C42 H44 109.5 . . ?
H42 C42 H44 109.5 . . ?
H43 C42 H44 109.5 . . ?
O18 C43 O19 122(3) . . ?
O18 C43 C44 130(4) . . ?
O19 C43 C44 108(3) . . ?
C43 C44 H45 109.5 . . ?
C43 C44 H46 109.5 . . ?
H45 C44 H46 109.5 . . ?
C43 C44 H47 109.5 . . ?
H45 C44 H47 109.5 . . ?
H46 C44 H47 109.5 . . ?
Cl2 C45 Cl3 111.5(18) . . ?
Cl2 C45 Cl1 106(2) . . ?
Cl3 C45 Cl1 102.5(16) . . ?
Cl2 C45 H48 112.2 . . ?
Cl3 C45 H48 112.2 . . ?
Cl1 C45 H48 112.2 . . ?

loop_
_geom_bond_atom_site_label_1
_geom_bond_atom_site_label_2
_geom_bond_distance
_geom_bond_site_symmetry_2
_geom_bond_publ_flag
Ba1 O5 2.723(6) . ?
Ba1 O12 2.754(7) . ?
Ba1 O14 2.798(7) . ?
Ba1 O9 2.813(8) . ?
Ba1 O1 2.835(6) . ?
Ba1 O6 2.848(7) . ?
Ba1 O15 2.877(8) . ?
Ba1 O2 2.894(6) . ?
Ba1 O7 2.913(10) . ?
Ba1 O8 2.926(10) . ?
Ba1 C39 3.190(11) . ?
Ba1 O13 3.207(9) . ?
Pd1 N1 1.964(8) . ?
Pd1 N2 2.008(7) . ?
Pd1 O5 2.010(6) . ?
Pd1 O1 2.012(5) . ?
Pd2 N4 1.888(14) . ?
Pd2 O9 1.939(10) . ?
Pd2 O12 1.970(7) . ?
Pd2 N3 2.035(14) . ?
C1 C2 1.402(12) . ?
C1 C8 1.419(13) . ?
C1 C6 1.420(13) . ?
C2 O1 1.319(10) . ?
C2 C3 1.438(11) . ?
C3 C4 1.379(13) . ?
C3 O2 1.388(11) . ?
C4 C5 1.386(16) . ?
C4 H1 0.9500 . ?
C5 C6 1.372(16) . ?
C5 H2 0.9500 . ?
C6 H3 0.9500 . ?
O2 C7 1.444(10) . ?
C7 H4 0.9800 . ?
C7 H5 0.9800 . ?
C7 H6 0.9800 . ?
C8 N1 1.286(12) . ?
C8 H7 0.9500 . ?
N1 O3 1.427(9) . ?
O3 C9 1.446(11) . ?
C9 C10 1.475(16) . ?
C9 H8 0.9900 . ?
C9 H9 0.9900 . ?
C10 O4 1.411(13) . ?
C10 H10 0.9900 . ?
C10 H11 0.9900 . ?
O4 N2 1.427(10) . ?
N2 C11 1.289(13) . ?
C11 C12 1.416(15) . ?
C11 H12 0.9500 . ?
C12 C13 1.395(14) . ?
C12 C17 1.419(15) . ?
C13 O5 1.319(11) . ?
C13 C14 1.406(14) . ?
C14 C15 1.365(15) . ?
C14 O6 1.397(13) . ?
C15 C16 1.40(2) . ?
C15 H13 0.9500 . ?
C16 C17 1.35(2) . ?
C16 H14 0.9500 . ?
C17 H15 0.9500 . ?
O6 C18 1.444(14) . ?
C18 C19 1.40(2) . ?
C18 H16 0.9900 . ?
C18 H17 0.9900 . ?
C19 O7 1.415(17) . ?
C19 H18 0.9900 . ?
C19 H19 0.9900 . ?
O7 C20 1.404(19) . ?
C20 C21 1.63(3) . ?
C20 H20 0.9900 . ?
C20 H21 0.9900 . ?
C21 O8 1.42(2) . ?
C21 H22 0.9900 . ?
C21 H23 0.9900 . ?
O8 C22 1.304(18) . ?
C22 C23 1.400(13) . ?
C22 C27 1.410(12) . ?
C23 C24 1.364(13) . ?
C23 O9 1.391(14) . ?
C24 C28 1.35(3) . ?
C24 C25 1.415(13) . ?
C25 C26 1.384(13) . ?
C25 H24 0.9500 . ?
C26 C27 1.386(13) . ?
C26 H25 0.9500 . ?
C27 H26 0.9500 . ?
C28 N3 1.43(3) . ?
C28 H27 0.9500 . ?
N3 O10 1.28(2) . ?
O10 C29 1.31(3) . ?
C29 C30 1.55(4) . ?
C29 H28 0.9900 . ?
C29 H29 0.9900 . ?
C30 O11 1.41(2) . ?
C30 H30 0.9900 . ?
C30 H31 0.9900 . ?
O11 N4 1.486(17) . ?
N4 C31 1.247(18) . ?
C31 C32 1.41(2) . ?
C31 H32 0.9500 . ?
C32 C37 1.363(19) . ?
C32 C33 1.500(19) . ?
C33 O12 1.289(12) . ?
C33 C34 1.341(18) . ?
C34 O13 1.403(16) . ?
C34 C35 1.440(19) . ?
C35 C36 1.32(2) . ?
C35 H33 0.9500 . ?
C36 C37 1.41(2) . ?
C36 H34 0.9500 . ?
C37 H35 0.9500 . ?
O13 C38 1.429(17) . ?
C38 H36 0.9800 . ?
C38 H37 0.9800 . ?
C38 H38 0.9800 . ?
O14 C39 1.222(15) . ?
O15 C39 1.271(14) . ?
C39 C40 1.522(18) . ?
C40 H39 0.9800 . ?
C40 H40 0.9800 . ?
C40 H41 0.9800 . ?
O16 C41 1.214(19) . ?
O17 C41 1.264(18) . ?
C41 C42 1.49(2) . ?
C42 H42 0.9800 . ?
C42 H43 0.9800 . ?
C42 H44 0.9800 . ?
O18 C43 1.264(15) . ?
O19 C43 1.270(16) . ?
C43 C44 1.497(19) . ?
C44 H45 0.9800 . ?
C44 H46 0.9800 . ?
C44 H47 0.9800 . ?
Cl1 C45 1.92(4) . ?
Cl2 C45 1.68(3) . ?
Cl3 C45 1.70(4) . ?
C45 H48 1.0000 . ?

loop_
_geom_torsion_atom_site_label_1
_geom_torsion_atom_site_label_2
_geom_torsion_atom_site_label_3
_geom_torsion_atom_site_label_4
_geom_torsion
_geom_torsion_site_symmetry_1
_geom_torsion_site_symmetry_2
_geom_torsion_site_symmetry_3
_geom_torsion_site_symmetry_4
_geom_torsion_publ_flag
O5 Ba1 Pd1 N1 167.8(4) . . . . ?
O12 Ba1 Pd1 N1 -82.1(3) . . . . ?
O14 Ba1 Pd1 N1 70.6(4) . . . . ?
O9 Ba1 Pd1 N1 -51.2(3) . . . . ?
O1 Ba1 Pd1 N1 16.6(4) . . . . ?
O6 Ba1 Pd1 N1 155.6(3) . . . . ?
O15 Ba1 Pd1 N1 87.2(3) . . . . ?
O2 Ba1 Pd1 N1 13.6(3) . . . . ?
O7 Ba1 Pd1 N1 -176.7(4) . . . . ?
O8 Ba1 Pd1 N1 -65.3(8) . . . . ?
C39 Ba1 Pd1 N1 78.8(4) . . . . ?
O13 Ba1 Pd1 N1 -133.5(3) . . . . ?
O5 Ba1 Pd1 N2 -30.7(4) . . . . ?
O12 Ba1 Pd1 N2 79.3(3) . . . . ?
O14 Ba1 Pd1 N2 -128.0(4) . . . . ?
O9 Ba1 Pd1 N2 110.3(3) . . . . ?
O1 Ba1 Pd1 N2 178.0(4) . . . . ?
O6 Ba1 Pd1 N2 -43.0(3) . . . . ?
O15 Ba1 Pd1 N2 -111.4(3) . . . . ?
O2 Ba1 Pd1 N2 175.0(3) . . . . ?
O7 Ba1 Pd1 N2 -15.3(4) . . . . ?
O8 Ba1 Pd1 N2 96.1(8) . . . . ?
C39 Ba1 Pd1 N2 -119.8(4) . . . . ?
O13 Ba1 Pd1 N2 28.0(3) . . . . ?
O12 Ba1 Pd1 O5 110.0(3) . . . . ?
O14 Ba1 Pd1 O5 -97.3(4) . . . . ?
O9 Ba1 Pd1 O5 141.0(3) . . . . ?
O1 Ba1 Pd1 O5 -151.3(4) . . . . ?
O6 Ba1 Pd1 O5 -12.2(3) . . . . ?
O15 Ba1 Pd1 O5 -80.7(3) . . . . ?
O2 Ba1 Pd1 O5 -154.2(3) . . . . ?
O7 Ba1 Pd1 O5 15.5(4) . . . . ?
O8 Ba1 Pd1 O5 126.8(8) . . . . ?
C39 Ba1 Pd1 O5 -89.1(4) . . . . ?
O13 Ba1 Pd1 O5 58.7(3) . . . . ?
O5 Ba1 Pd1 O1 151.3(4) . . . . ?
O12 Ba1 Pd1 O1 -98.7(3) . . . . ?
O14 Ba1 Pd1 O1 54.0(3) . . . . ?
O9 Ba1 Pd1 O1 -67.7(3) . . . . ?
O6 Ba1 Pd1 O1 139.1(3) . . . . ?
O15 Ba1 Pd1 O1 70.6(3) . . . . ?
O2 Ba1 Pd1 O1 -3.0(3) . . . . ?
O7 Ba1 Pd1 O1 166.7(4) . . . . ?
O8 Ba1 Pd1 O1 -81.9(8) . . . . ?
C39 Ba1 Pd1 O1 62.2(4) . . . . ?
O13 Ba1 Pd1 O1 -150.0(3) . . . . ?
O5 Ba1 Pd2 N4 10.6(5) . . . . ?
O12 Ba1 Pd2 N4 46.6(6) . . . . ?
O14 Ba1 Pd2 N4 -139.0(6) . . . . ?
O9 Ba1 Pd2 N4 175.6(6) . . . . ?
O1 Ba1 Pd2 N4 -39.5(5) . . . . ?
O6 Ba1 Pd2 N4 47.9(6) . . . . ?
O15 Ba1 Pd2 N4 -78.4(6) . . . . ?
O2 Ba1 Pd2 N4 -99.7(5) . . . . ?
O7 Ba1 Pd2 N4 126.1(6) . . . . ?
O8 Ba1 Pd2 N4 167.0(6) . . . . ?
C39 Ba1 Pd2 N4 -112.1(6) . . . . ?
O13 Ba1 Pd2 N4 69.4(5) . . . . ?
O5 Ba1 Pd2 O9 -165.1(4) . . . . ?
O12 Ba1 Pd2 O9 -129.1(5) . . . . ?
O14 Ba1 Pd2 O9 45.3(4) . . . . ?
O1 Ba1 Pd2 O9 144.8(4) . . . . ?
O6 Ba1 Pd2 O9 -127.8(5) . . . . ?
O15 Ba1 Pd2 O9 105.9(4) . . . . ?
O2 Ba1 Pd2 O9 84.7(4) . . . . ?
O7 Ba1 Pd2 O9 -49.6(5) . . . . ?
O8 Ba1 Pd2 O9 -8.7(4) . . . . ?
C39 Ba1 Pd2 O9 72.3(5) . . . . ?
O13 Ba1 Pd2 O9 -106.3(4) . . . . ?
O5 Ba1 Pd2 O12 -36.0(3) . . . . ?
O14 Ba1 Pd2 O12 174.4(4) . . . . ?
O9 Ba1 Pd2 O12 129.1(5) . . . . ?
O1 Ba1 Pd2 O12 -86.1(3) . . . . ?
O6 Ba1 Pd2 O12 1.3(4) . . . . ?
O15 Ba1 Pd2 O12 -125.0(4) . . . . ?
O2 Ba1 Pd2 O12 -146.2(3) . . . . ?
O7 Ba1 Pd2 O12 79.5(4) . . . . ?
O8 Ba1 Pd2 O12 120.4(4) . . . . ?
C39 Ba1 Pd2 O12 -158.7(5) . . . . ?
O13 Ba1 Pd2 O12 22.8(4) . . . . ?
O5 Ba1 Pd2 N3 151.4(6) . . . . ?
O12 Ba1 Pd2 N3 -172.6(7) . . . . ?
O14 Ba1 Pd2 N3 1.8(6) . . . . ?
O9 Ba1 Pd2 N3 -43.5(7) . . . . ?
O1 Ba1 Pd2 N3 101.3(6) . . . . ?
O6 Ba1 Pd2 N3 -171.3(7) . . . . ?
O15 Ba1 Pd2 N3 62.4(7) . . . . ?
O2 Ba1 Pd2 N3 41.2(6) . . . . ?
O7 Ba1 Pd2 N3 -93.1(7) . . . . ?
O8 Ba1 Pd2 N3 -52.2(7) . . . . ?
C39 Ba1 Pd2 N3 28.7(7) . . . . ?
O13 Ba1 Pd2 N3 -149.8(6) . . . . ?
C8 C1 C2 O1 -2.4(14) . . . . ?
C6 C1 C2 O1 176.8(8) . . . . ?
C8 C1 C2 C3 -179.5(8) . . . . ?
C6 C1 C2 C3 -0.4(12) . . . . ?
O1 C2 C3 C4 -178.5(8) . . . . ?
C1 C2 C3 C4 -1.1(12) . . . . ?
O1 C2 C3 O2 1.3(11) . . . . ?
C1 C2 C3 O2 178.6(7) . . . . ?
O2 C3 C4 C5 -178.0(9) . . . . ?
C2 C3 C4 C5 1.8(14) . . . . ?
C3 C4 C5 C6 -0.9(15) . . . . ?
C4 C5 C6 C1 -0.7(15) . . . . ?
C2 C1 C6 C5 1.3(14) . . . . ?
C8 C1 C6 C5 -179.5(9) . . . . ?
C1 C2 O1 Pd1 9.6(12) . . . . ?
C3 C2 O1 Pd1 -173.3(5) . . . . ?
C1 C2 O1 Ba1 167.3(6) . . . . ?
C3 C2 O1 Ba1 -15.6(10) . . . . ?
N1 Pd1 O1 C2 -6.6(7) . . . . ?
O5 Pd1 O1 C2 -179.5(7) . . . . ?
Ba1 Pd1 O1 C2 161.7(7) . . . . ?
N1 Pd1 O1 Ba1 -168.3(3) . . . . ?
O5 Pd1 O1 Ba1 18.8(2) . . . . ?
O5 Ba1 O1 C2 -177.6(7) . . . . ?
O12 Ba1 O1 C2 -94.9(6) . . . . ?
O14 Ba1 O1 C2 58.8(6) . . . . ?
O9 Ba1 O1 C2 -45.2(6) . . . . ?
O6 Ba1 O1 C2 155.4(6) . . . . ?
O15 Ba1 O1 C2 92.4(6) . . . . ?
O2 Ba1 O1 C2 15.1(6) . . . . ?
O7 Ba1 O1 C2 164.1(9) . . . . ?
O8 Ba1 O1 C2 -17.6(8) . . . . ?
C39 Ba1 O1 C2 74.9(6) . . . . ?
O13 Ba1 O1 C2 -131.8(6) . . . . ?
O5 Ba1 O1 Pd1 -16.3(2) . . . . ?
O12 Ba1 O1 Pd1 66.4(2) . . . . ?
O14 Ba1 O1 Pd1 -139.8(3) . . . . ?
O9 Ba1 O1 Pd1 116.2(3) . . . . ?
O6 Ba1 O1 Pd1 -43.2(3) . . . . ?
O15 Ba1 O1 Pd1 -106.2(3) . . . . ?
O2 Ba1 O1 Pd1 176.4(3) . . . . ?
O7 Ba1 O1 Pd1 -34.5(10) . . . . ?
O8 Ba1 O1 Pd1 143.8(4) . . . . ?
C39 Ba1 O1 Pd1 -123.8(3) . . . . ?
O13 Ba1 O1 Pd1 29.5(3) . . . . ?
C4 C3 O2 C7 9.4(12) . . . . ?
C2 C3 O2 C7 -170.3(8) . . . . ?
C4 C3 O2 Ba1 -167.7(6) . . . . ?
C2 C3 O2 Ba1 12.6(9) . . . . ?
O5 Ba1 O2 C3 -24.9(6) . . . . ?
O12 Ba1 O2 C3 47.2(6) . . . . ?
O14 Ba1 O2 C3 -149.9(6) . . . . ?
O9 Ba1 O2 C3 96.2(6) . . . . ?
O1 Ba1 O2 C3 -13.4(5) . . . . ?
O6 Ba1 O2 C3 -87.1(6) . . . . ?
O15 Ba1 O2 C3 -101.7(6) . . . . ?
O7 Ba1 O2 C3 179.5(6) . . . . ?
O8 Ba1 O2 C3 146.6(6) . . . . ?
C39 Ba1 O2 C3 -126.0(6) . . . . ?
O13 Ba1 O2 C3 46.2(7) . . . . ?
O5 Ba1 O2 C7 158.2(6) . . . . ?
O12 Ba1 O2 C7 -129.7(7) . . . . ?
O14 Ba1 O2 C7 33.2(7) . . . . ?
O9 Ba1 O2 C7 -80.7(7) . . . . ?
O1 Ba1 O2 C7 169.7(7) . . . . ?
O6 Ba1 O2 C7 95.9(7) . . . . ?
O15 Ba1 O2 C7 81.4(7) . . . . ?
O7 Ba1 O2 C7 2.5(8) . . . . ?
O8 Ba1 O2 C7 -30.4(7) . . . . ?
C39 Ba1 O2 C7 57.1(7) . . . . ?
O13 Ba1 O2 C7 -130.8(7) . . . . ?
C2 C1 C8 N1 -8.0(15) . . . . ?
C6 C1 C8 N1 172.8(9) . . . . ?
C1 C8 N1 O3 174.9(8) . . . . ?
C1 C8 N1 Pd1 9.6(14) . . . . ?
N2 Pd1 N1 C8 -179.3(8) . . . . ?
O1 Pd1 N1 C8 -2.5(8) . . . . ?
Ba1 Pd1 N1 C8 -14.2(9) . . . . ?
N2 Pd1 N1 O3 16.3(6) . . . . ?
O1 Pd1 N1 O3 -166.9(6) . . . . ?
Ba1 Pd1 N1 O3 -178.6(4) . . . . ?
C8 N1 O3 C9 104.2(9) . . . . ?
Pd1 N1 O3 C9 -89.0(8) . . . . ?
N1 O3 C9 C10 61.1(11) . . . . ?
O3 C9 C10 O4 49.8(10) . . . . ?
C9 C10 O4 N2 -97.7(9) . . . . ?
C10 O4 N2 C11 -158.6(9) . . . . ?
C10 O4 N2 Pd1 23.7(11) . . . . ?
N1 Pd1 N2 C11 -152.1(9) . . . . ?
O5 Pd1 N2 C11 21.2(9) . . . . ?
Ba1 Pd1 N2 C11 41.1(10) . . . . ?
N1 Pd1 N2 O4 25.2(7) . . . . ?
O5 Pd1 N2 O4 -161.6(7) . . . . ?
Ba1 Pd1 N2 O4 -141.6(6) . . . . ?
O4 N2 C11 C12 175.5(10) . . . . ?
Pd1 N2 C11 C12 -6.8(15) . . . . ?
N2 C11 C12 C13 -12.4(18) . . . . ?
N2 C11 C12 C17 173.9(12) . . . . ?
C11 C12 C13 O5 5.9(17) . . . . ?
C17 C12 C13 O5 179.3(11) . . . . ?
C11 C12 C13 C14 -171.3(10) . . . . ?
C17 C12 C13 C14 2.1(16) . . . . ?
O5 C13 C14 C15 -179.2(11) . . . . ?
C12 C13 C14 C15 -1.8(17) . . . . ?
O5 C13 C14 O6 -0.8(14) . . . . ?
C12 C13 C14 O6 176.6(9) . . . . ?
O6 C14 C15 C16 -176.8(14) . . . . ?
C13 C14 C15 C16 2(2) . . . . ?
C14 C15 C16 C17 -1(3) . . . . ?
C15 C16 C17 C12 2(3) . . . . ?
C13 C12 C17 C16 -2(2) . . . . ?
C11 C12 C17 C16 171.8(15) . . . . ?
C12 C13 O5 Pd1 18.4(13) . . . . ?
C14 C13 O5 Pd1 -164.5(7) . . . . ?
C12 C13 O5 Ba1 -164.7(7) . . . . ?
C14 C13 O5 Ba1 12.5(12) . . . . ?
N2 Pd1 O5 C13 -26.7(7) . . . . ?
O1 Pd1 O5 C13 157.4(7) . . . . ?
Ba1 Pd1 O5 C13 177.4(8) . . . . ?
N2 Pd1 O5 Ba1 155.9(3) . . . . ?
O1 Pd1 O5 Ba1 -20.1(3) . . . . ?
O12 Ba1 O5 C13 124.9(7) . . . . ?
O14 Ba1 O5 C13 -68.9(7) . . . . ?
O9 Ba1 O5 C13 133.9(7) . . . . ?
O1 Ba1 O5 C13 -160.7(7) . . . . ?
O6 Ba1 O5 C13 -12.0(7) . . . . ?
O15 Ba1 O5 C13 -79.9(7) . . . . ?
O2 Ba1 O5 C13 -149.6(7) . . . . ?
O7 Ba1 O5 C13 14.0(7) . . . . ?
O8 Ba1 O5 C13 52.3(11) . . . . ?
C39 Ba1 O5 C13 -76.1(7) . . . . ?
O13 Ba1 O5 C13 72.1(7) . . . . ?
O12 Ba1 O5 Pd1 -57.8(3) . . . . ?
O14 Ba1 O5 Pd1 108.4(3) . . . . ?
O9 Ba1 O5 Pd1 -48.8(4) . . . . ?
O1 Ba1 O5 Pd1 16.6(2) . . . . ?
O6 Ba1 O5 Pd1 165.3(4) . . . . ?
O15 Ba1 O5 Pd1 97.5(3) . . . . ?
O2 Ba1 O5 Pd1 27.7(3) . . . . ?
O7 Ba1 O5 Pd1 -168.7(3) . . . . ?
O8 Ba1 O5 Pd1 -130.3(7) . . . . ?
C39 Ba1 O5 Pd1 101.3(3) . . . . ?
O13 Ba1 O5 Pd1 -110.5(3) . . . . ?
C15 C14 O6 C18 7.2(18) . . . . ?
C13 C14 O6 C18 -171.3(11) . . . . ?
C15 C14 O6 Ba1 168.5(10) . . . . ?
C13 C14 O6 Ba1 -10.0(12) . . . . ?
O5 Ba1 O6 C14 10.7(7) . . . . ?
O12 Ba1 O6 C14 -34.9(8) . . . . ?
O14 Ba1 O6 C14 150.0(8) . . . . ?
O9 Ba1 O6 C14 -93.2(9) . . . . ?
O1 Ba1 O6 C14 38.2(8) . . . . ?
O15 Ba1 O6 C14 108.4(8) . . . . ?
O2 Ba1 O6 C14 93.4(8) . . . . ?
O7 Ba1 O6 C14 -138.9(9) . . . . ?
O8 Ba1 O6 C14 -146.6(8) . . . . ?
C39 Ba1 O6 C14 129.9(8) . . . . ?
O13 Ba1 O6 C14 -57.9(8) . . . . ?
O5 Ba1 O6 C18 171.6(11) . . . . ?
O12 Ba1 O6 C18 125.9(10) . . . . ?
O14 Ba1 O6 C18 -49.2(10) . . . . ?
O9 Ba1 O6 C18 67.7(12) . . . . ?
O1 Ba1 O6 C18 -161.0(10) . . . . ?
O15 Ba1 O6 C18 -90.8(10) . . . . ?
O2 Ba1 O6 C18 -105.8(10) . . . . ?
O7 Ba1 O6 C18 22.0(10) . . . . ?
O8 Ba1 O6 C18 14.2(11) . . . . ?
C39 Ba1 O6 C18 -69.2(11) . . . . ?
O13 Ba1 O6 C18 102.9(11) . . . . ?
C14 O6 C18 C19 164.0(13) . . . . ?
Ba1 O6 C18 C19 2.3(19) . . . . ?
O6 C18 C19 O7 -49.3(19) . . . . ?
C18 C19 O7 C20 -153.5(17) . . . . ?
C18 C19 O7 Ba1 68.5(14) . . . . ?
O5 Ba1 O7 C20 159.1(13) . . . . ?
O12 Ba1 O7 C20 81.3(14) . . . . ?
O14 Ba1 O7 C20 -74.3(14) . . . . ?
O9 Ba1 O7 C20 25.3(14) . . . . ?
O1 Ba1 O7 C20 175.2(12) . . . . ?
O6 Ba1 O7 C20 -174.8(15) . . . . ?
O15 Ba1 O7 C20 -115.4(14) . . . . ?
O2 Ba1 O7 C20 -44.5(15) . . . . ?
O8 Ba1 O7 C20 -3.5(13) . . . . ?
C39 Ba1 O7 C20 -94.2(14) . . . . ?
O13 Ba1 O7 C20 107.2(14) . . . . ?
O5 Ba1 O7 C19 -68.6(9) . . . . ?
O12 Ba1 O7 C19 -146.4(9) . . . . ?
O14 Ba1 O7 C19 58.0(9) . . . . ?
O9 Ba1 O7 C19 157.6(9) . . . . ?
O1 Ba1 O7 C19 -52.5(15) . . . . ?
O6 Ba1 O7 C19 -42.5(8) . . . . ?
O15 Ba1 O7 C19 16.9(9) . . . . ?
O2 Ba1 O7 C19 87.8(9) . . . . ?
O8 Ba1 O7 C19 128.8(10) . . . . ?
C39 Ba1 O7 C19 38.1(9) . . . . ?
O13 Ba1 O7 C19 -120.5(9) . . . . ?
C19 O7 C20 C21 -97.1(18) . . . . ?
Ba1 O7 C20 C21 32(2) . . . . ?
O7 C20 C21 O8 -55.5(19) . . . . ?
C20 C21 O8 C22 -164.1(14) . . . . ?
C20 C21 O8 Ba1 57.7(14) . . . . ?
O5 Ba1 O8 C22 140.3(9) . . . . ?
O12 Ba1 O8 C22 73.1(9) . . . . ?
O14 Ba1 O8 C22 -86.7(9) . . . . ?
O9 Ba1 O8 C22 41.5(9) . . . . ?
O1 Ba1 O8 C22 6.8(11) . . . . ?
O6 Ba1 O8 C22 -166.1(9) . . . . ?
O15 Ba1 O8 C22 -91.9(9) . . . . ?
O2 Ba1 O8 C22 -19.3(9) . . . . ?
O7 Ba1 O8 C22 -173.8(11) . . . . ?
C39 Ba1 O8 C22 -88.2(9) . . . . ?
O13 Ba1 O8 C22 122.8(9) . . . . ?
O5 Ba1 O8 C21 -77.8(14) . . . . ?
O12 Ba1 O8 C21 -145.0(12) . . . . ?
O14 Ba1 O8 C21 55.2(12) . . . . ?
O9 Ba1 O8 C21 -176.6(14) . . . . ?
O1 Ba1 O8 C21 148.7(12) . . . . ?
O6 Ba1 O8 C21 -24.1(13) . . . . ?
O15 Ba1 O8 C21 50.0(13) . . . . ?
O2 Ba1 O8 C21 122.6(13) . . . . ?
O7 Ba1 O8 C21 -31.9(12) . . . . ?
C39 Ba1 O8 C21 53.7(13) . . . . ?
O13 Ba1 O8 C21 -95.3(13) . . . . ?
C21 O8 C22 C23 173.6(13) . . . . ?
Ba1 O8 C22 C23 -45.3(16) . . . . ?
C21 O8 C22 C27 4(2) . . . . ?
Ba1 O8 C22 C27 145.1(13) . . . . ?
O8 C22 C23 C24 -172.3(14) . . . . ?
C27 C22 C23 C24 -2(2) . . . . ?
O8 C22 C23 O9 10(2) . . . . ?
C27 C22 C23 O9 179.7(12) . . . . ?
O9 C23 C24 C28 0(2) . . . . ?
C22 C23 C24 C28 -178.1(16) . . . . ?
O9 C23 C24 C25 174.6(13) . . . . ?
C22 C23 C24 C25 -3(2) . . . . ?
C28 C24 C25 C26 179.6(17) . . . . ?
C23 C24 C25 C26 5(2) . . . . ?
C24 C25 C26 C27 -1(3) . . . . ?
C25 C26 C27 C22 -5(3) . . . . ?
O8 C22 C27 C26 175.8(16) . . . . ?
C23 C22 C27 C26 6(2) . . . . ?
C24 C23 O9 Pd2 -1.4(19) . . . . ?
C22 C23 O9 Pd2 176.8(9) . . . . ?
C24 C23 O9 Ba1 -143.8(12) . . . . ?
C22 C23 O9 Ba1 34.4(14) . . . . ?
O12 Pd2 O9 C23 -179.3(11) . . . . ?
N3 Pd2 O9 C23 1.4(11) . . . . ?
Ba1 Pd2 O9 C23 -145.5(12) . . . . ?
O12 Pd2 O9 Ba1 -33.8(3) . . . . ?
N3 Pd2 O9 Ba1 146.9(4) . . . . ?
O5 Ba1 O9 C23 171.0(8) . . . . ?
O12 Ba1 O9 C23 -178.3(10) . . . . ?
O14 Ba1 O9 C23 9.1(9) . . . . ?
O1 Ba1 O9 C23 120.8(9) . . . . ?
O6 Ba1 O9 C23 -104.9(9) . . . . ?
O15 Ba1 O9 C23 45.0(11) . . . . ?
O2 Ba1 O9 C23 70.6(9) . . . . ?
O7 Ba1 O9 C23 -67.4(9) . . . . ?
O8 Ba1 O9 C23 -38.0(9) . . . . ?
C39 Ba1 O9 C23 24.3(10) . . . . ?
O13 Ba1 O9 C23 -137.9(9) . . . . ?
O5 Ba1 O9 Pd2 18.4(5) . . . . ?
O12 Ba1 O9 Pd2 29.0(3) . . . . ?
O14 Ba1 O9 Pd2 -143.6(3) . . . . ?
O1 Ba1 O9 Pd2 -31.9(3) . . . . ?
O6 Ba1 O9 Pd2 102.4(6) . . . . ?
O15 Ba1 O9 Pd2 -107.6(3) . . . . ?
O2 Ba1 O9 Pd2 -82.1(4) . . . . ?
O7 Ba1 O9 Pd2 139.9(4) . . . . ?
O8 Ba1 O9 Pd2 169.3(5) . . . . ?
C39 Ba1 O9 Pd2 -128.3(3) . . . . ?
O13 Ba1 O9 Pd2 69.4(4) . . . . ?
C23 C24 C28 N3 1(3) . . . . ?
C25 C24 C28 N3 -173.8(17) . . . . ?
C24 C28 N3 O10 -166(2) . . . . ?
C24 C28 N3 Pd2 0(3) . . . . ?
N4 Pd2 N3 O10 -15.5(15) . . . . ?
O9 Pd2 N3 O10 164.5(15) . . . . ?
Ba1 Pd2 N3 O10 -165.5(12) . . . . ?
N4 Pd2 N3 C28 179.4(12) . . . . ?
O9 Pd2 N3 C28 -0.6(12) . . . . ?
Ba1 Pd2 N3 C28 29.4(14) . . . . ?
C28 N3 O10 C29 -107(3) . . . . ?
Pd2 N3 O10 C29 88(2) . . . . ?
N3 O10 C29 C30 -61(3) . . . . ?
O10 C29 C30 O11 -50(3) . . . . ?
C29 C30 O11 N4 91(2) . . . . ?
C30 O11 N4 C31 156.8(17) . . . . ?
C30 O11 N4 Pd2 -18(2) . . . . ?
O12 Pd2 N4 C31 -22.6(12) . . . . ?
N3 Pd2 N4 C31 156.7(12) . . . . ?
Ba1 Pd2 N4 C31 -53.5(13) . . . . ?
O12 Pd2 N4 O11 151.8(13) . . . . ?
N3 Pd2 N4 O11 -28.9(13) . . . . ?
Ba1 Pd2 N4 O11 120.8(12) . . . . ?
O11 N4 C31 C32 -175.0(14) . . . . ?
Pd2 N4 C31 C32 0(2) . . . . ?
N4 C31 C32 C37 -161.9(15) . . . . ?
N4 C31 C32 C33 16(2) . . . . ?
C37 C32 C33 O12 -178.7(12) . . . . ?
C31 C32 C33 O12 2.9(17) . . . . ?
C37 C32 C33 C34 -1.2(17) . . . . ?
C31 C32 C33 C34 -179.6(12) . . . . ?
O12 C33 C34 O13 -3.6(16) . . . . ?
C32 C33 C34 O13 178.7(10) . . . . ?
O12 C33 C34 C35 -178.2(12) . . . . ?
C32 C33 C34 C35 4.1(18) . . . . ?
C33 C34 C35 C36 -5(2) . . . . ?
O13 C34 C35 C36 -178.6(13) . . . . ?
C34 C35 C36 C37 2(3) . . . . ?
C31 C32 C37 C36 177.1(14) . . . . ?
C33 C32 C37 C36 -1(2) . . . . ?
C35 C36 C37 C32 1(3) . . . . ?
C34 C33 O12 Pd2 150.0(9) . . . . ?
C32 C33 O12 Pd2 -32.4(14) . . . . ?
C34 C33 O12 Ba1 -25.8(16) . . . . ?
C32 C33 O12 Ba1 151.7(8) . . . . ?
N4 Pd2 O12 C33 37.9(9) . . . . ?
O9 Pd2 O12 C33 -142.2(9) . . . . ?
Ba1 Pd2 O12 C33 -177.0(10) . . . . ?
N4 Pd2 O12 Ba1 -145.1(4) . . . . ?
O9 Pd2 O12 Ba1 34.8(3) . . . . ?
O5 Ba1 O12 C33 -41.4(10) . . . . ?
O14 Ba1 O12 C33 165.3(10) . . . . ?
O9 Ba1 O12 C33 147.6(11) . . . . ?
O1 Ba1 O12 C33 -102.9(10) . . . . ?
O6 Ba1 O12 C33 -2.9(11) . . . . ?
O15 Ba1 O12 C33 -89.9(11) . . . . ?
O2 Ba1 O12 C33 -153.1(10) . . . . ?
O7 Ba1 O12 C33 59.2(11) . . . . ?
O8 Ba1 O12 C33 115.9(11) . . . . ?
C39 Ba1 O12 C33 -134.1(12) . . . . ?
O13 Ba1 O12 C33 26.1(10) . . . . ?
O5 Ba1 O12 Pd2 142.3(3) . . . . ?
O14 Ba1 O12 Pd2 -11.0(8) . . . . ?
O9 Ba1 O12 Pd2 -28.7(3) . . . . ?
O1 Ba1 O12 Pd2 80.8(3) . . . . ?
O6 Ba1 O12 Pd2 -179.2(3) . . . . ?
O15 Ba1 O12 Pd2 93.8(4) . . . . ?
O2 Ba1 O12 Pd2 30.6(3) . . . . ?
O7 Ba1 O12 Pd2 -117.1(3) . . . . ?
O8 Ba1 O12 Pd2 -60.4(4) . . . . ?
C39 Ba1 O12 Pd2 49.6(10) . . . . ?
O13 Ba1 O12 Pd2 -150.2(4) . . . . ?
C33 C34 O13 C38 -176.1(12) . . . . ?
C35 C34 O13 C38 -1.5(19) . . . . ?
C33 C34 O13 Ba1 21.7(12) . . . . ?
C35 C34 O13 Ba1 -163.7(10) . . . . ?
O5 Ba1 O13 C34 69.2(7) . . . . ?
O12 Ba1 O13 C34 -21.4(7) . . . . ?
O14 Ba1 O13 C34 -172.3(7) . . . . ?
O9 Ba1 O13 C34 -65.1(8) . . . . ?
O1 Ba1 O13 C34 25.8(8) . . . . ?
O6 Ba1 O13 C34 130.7(8) . . . . ?
O15 Ba1 O13 C34 112.0(7) . . . . ?
O2 Ba1 O13 C34 -20.0(9) . . . . ?
O7 Ba1 O13 C34 -169.8(8) . . . . ?
O8 Ba1 O13 C34 -118.6(8) . . . . ?
C39 Ba1 O13 C34 145.7(8) . . . . ?
O5 Ba1 O13 C38 -92.4(11) . . . . ?
O12 Ba1 O13 C38 177.0(12) . . . . ?
O14 Ba1 O13 C38 26.1(13) . . . . ?
O9 Ba1 O13 C38 133.3(11) . . . . ?
O1 Ba1 O13 C38 -135.8(11) . . . . ?
O6 Ba1 O13 C38 -30.9(11) . . . . ?
O15 Ba1 O13 C38 -49.6(12) . . . . ?
O2 Ba1 O13 C38 178.4(10) . . . . ?
O7 Ba1 O13 C38 28.6(11) . . . . ?
O8 Ba1 O13 C38 79.8(11) . . . . ?
C39 Ba1 O13 C38 -15.9(13) . . . . ?
O5 Ba1 O14 C39 -18.1(9) . . . . ?
O12 Ba1 O14 C39 128.5(8) . . . . ?
O9 Ba1 O14 C39 143.0(8) . . . . ?
O1 Ba1 O14 C39 46.5(8) . . . . ?
O6 Ba1 O14 C39 -62.3(8) . . . . ?
O15 Ba1 O14 C39 -2.9(7) . . . . ?
O2 Ba1 O14 C39 83.5(8) . . . . ?
O7 Ba1 O14 C39 -116.9(8) . . . . ?
O8 Ba1 O14 C39 -176.2(9) . . . . ?
O13 Ba1 O14 C39 -114.5(8) . . . . ?
O5 Ba1 O15 C39 170.9(7) . . . . ?
O12 Ba1 O15 C39 -143.3(6) . . . . ?
O14 Ba1 O15 C39 2.7(7) . . . . ?
O9 Ba1 O15 C39 -50.4(8) . . . . ?
O1 Ba1 O15 C39 -131.0(7) . . . . ?
O6 Ba1 O15 C39 114.9(7) . . . . ?
O2 Ba1 O15 C39 -74.9(7) . . . . ?
O7 Ba1 O15 C39 64.8(7) . . . . ?
O8 Ba1 O15 C39 9.3(8) . . . . ?
O13 Ba1 O15 C39 133.9(7) . . . . ?
Ba1 O14 C39 O15 5.7(14) . . . . ?
Ba1 O14 C39 C40 -175.3(13) . . . . ?
Ba1 O15 C39 O14 -5.5(13) . . . . ?
Ba1 O15 C39 C40 175.5(13) . . . . ?
O5 Ba1 C39 O14 165.3(7) . . . . ?
O12 Ba1 C39 O14 -108.4(9) . . . . ?
O9 Ba1 C39 O14 -42.6(8) . . . . ?
O1 Ba1 C39 O14 -137.1(7) . . . . ?
O6 Ba1 C39 O14 115.8(8) . . . . ?
O15 Ba1 C39 O14 174.8(12) . . . . ?
O2 Ba1 C39 O14 -88.0(8) . . . . ?
O7 Ba1 C39 O14 59.5(8) . . . . ?
O8 Ba1 C39 O14 3.5(8) . . . . ?
O13 Ba1 C39 O14 101.4(9) . . . . ?
O5 Ba1 C39 O15 -9.5(7) . . . . ?
O12 Ba1 C39 O15 76.8(12) . . . . ?
O14 Ba1 C39 O15 -174.8(12) . . . . ?
O9 Ba1 C39 O15 142.6(6) . . . . ?
O1 Ba1 C39 O15 48.1(7) . . . . ?
O6 Ba1 C39 O15 -59.0(7) . . . . ?
O2 Ba1 C39 O15 97.2(7) . . . . ?
O7 Ba1 C39 O15 -115.3(7) . . . . ?
O8 Ba1 C39 O15 -171.3(7) . . . . ?
O13 Ba1 C39 O15 -73.4(8) . . . . ?
